data_7051359
loop_
_publ_author_name
'Laurent Fr\'emond'
'Enrique Espinosa'
'Michel Meyer'
'Franck Denat'
'Roger Guilard'
'Volker Huch'
'Michael Veith'

_publ_section_title
;
 Synthesis, characterization and X-ray crystal structures of cyclam
 derivatives. Part IV. 1,4,8,11-Tetraazacyclotetradecane-5,12-dione and
 its diprotonated forms
;
_journal_issue 12
_journal_name_full 'New J. Chem.'
_journal_page_first 959
_journal_page_last 966
_journal_paper_doi 10.1039/b005052k
_journal_volume 24
_journal_year 2000
_chemical_formula_moiety 'C10 H20 N4 O2,2(H2 O)'
_chemical_formula_sum 'C10 H24 N4 O4'
_chemical_formula_weight 264.33
_chemical_name_systematic
; 
 ?
;
_space_group_IT_number 2
_symmetry_cell_setting triclinic
_symmetry_space_group_name_Hall '-P 1'
_symmetry_space_group_name_H-M 'P -1'
_atom_sites_solution_hydrogens geom
_atom_sites_solution_primary direct
_atom_sites_solution_secondary difmap
_audit_creation_method SHELXL-97
_cell_angle_alpha 116.96(3)
_cell_angle_beta 91.55(3)
_cell_angle_gamma 100.31(3)
_cell_formula_units_Z 1
_cell_length_a 7.559(2)
_cell_length_b 4.997(2)
_cell_length_c 10.293(2)
_cell_measurement_reflns_used 28
_cell_measurement_temperature 293(2)
_cell_measurement_theta_max 10.5
_cell_measurement_theta_min 9.5
_cell_volume 338.3(2)
_computing_structure_refinement 'SHELXL-97 (Sheldrick, 1997)'
_computing_structure_solution 'SHELXS-97 (Sheldrick, 1990)'
_diffrn_ambient_temperature 293(2)
_diffrn_measured_fraction_theta_full 0.986
_diffrn_measured_fraction_theta_max 0.986
_diffrn_measurement_device_type 'Stoe AED2'
_diffrn_measurement_method \w-\Q-scan
_diffrn_radiation_monochromator graphite
_diffrn_radiation_source 'fine-focus sealed tube'
_diffrn_radiation_type MoK\a
_diffrn_radiation_wavelength 0.71073
_diffrn_reflns_av_R_equivalents 0.0000
_diffrn_reflns_av_sigmaI/netI 0.0118
_diffrn_reflns_limit_h_max 8
_diffrn_reflns_limit_h_min -8
_diffrn_reflns_limit_k_max 5
_diffrn_reflns_limit_k_min -5
_diffrn_reflns_limit_l_max 12
_diffrn_reflns_limit_l_min 0
_diffrn_reflns_number 1163
_diffrn_reflns_theta_full 24.97
_diffrn_reflns_theta_max 24.97
_diffrn_reflns_theta_min 2.24
_diffrn_standards_interval_time 60
_diffrn_standards_number 3
_exptl_absorpt_coefficient_mu 0.100
_exptl_absorpt_correction_type none
_exptl_crystal_colour colourless
_exptl_crystal_density_diffrn 1.297
_exptl_crystal_density_method 'not measured'
_exptl_crystal_description prismatic
_exptl_crystal_F_000 144
_exptl_crystal_size_max 0.30
_exptl_crystal_size_mid 0.22
_exptl_crystal_size_min 0.14
_refine_diff_density_max 0.246
_refine_diff_density_min -0.182
_refine_diff_density_rms 0.037
_refine_ls_extinction_method none
_refine_ls_goodness_of_fit_ref 1.087
_refine_ls_hydrogen_treatment mixed
_refine_ls_matrix_type full
_refine_ls_number_parameters 126
_refine_ls_number_reflns 1163
_refine_ls_number_restraints 0
_refine_ls_restrained_S_all 1.087
_refine_ls_R_factor_all 0.0362
_refine_ls_R_factor_gt 0.0328
_refine_ls_shift/su_max 0.001
_refine_ls_shift/su_mean 0.000
_refine_ls_structure_factor_coef Fsqd
_refine_ls_weighting_details 'calc w=1/[\s^2^(Fo^2^)+(0.0507P)^2^+0.0915P] where P=(Fo^2^+2Fc^2^)/3'
_refine_ls_weighting_scheme calc
_refine_ls_wR_factor_gt 0.0924
_refine_ls_wR_factor_ref 0.0956
_reflns_number_gt 1063
_reflns_number_total 1163
_reflns_threshold_expression >2sigma(I)
_cod_data_source_file b005052k.txt
_cod_data_source_block L
_cod_depositor_comments
;
The following automatic conversions were performed:
'_symmetry_cell_setting' value 'Triclinic' changed to 'triclinic'
according to '/home/saulius/struct/CIF-dictionaries/cif_core.dic'
dictionary named 'cif_core.dic' version 2.4.1 from 2010-06-29.

Automatic conversion script
Id: cif_fix_enum 1527 2010-12-29 10:47:43Z saulius 
;
_cod_original_cell_volume 338.34(18)
_cod_database_code 7051359

loop_
_symmetry_equiv_pos_as_xyz
'x, y, z'
'-x, -y, -z'

loop_
_atom_site_label
_atom_site_type_symbol
_atom_site_fract_x
_atom_site_fract_y
_atom_site_fract_z
_atom_site_U_iso_or_equiv
_atom_site_adp_type
_atom_site_occupancy
_atom_site_symmetry_multiplicity
_atom_site_calc_flag
_atom_site_refinement_flags
_atom_site_disorder_assembly
_atom_site_disorder_group
O1 O 0.76783(16) 0.0161(2) 0.05547(12) 0.0437(3) Uani 1 1 d . . .
N1 N 0.69717(15) 0.3677(3) -0.01086(13) 0.0315(3) Uani 1 1 d . . .
H1 H 0.701(2) 0.557(5) 0.0171(19) 0.043(5) Uiso 1 1 d . . .
N2 N 0.87485(15) 0.4440(3) -0.25694(13) 0.0302(3) Uani 1 1 d . . .
H2 H 0.885(2) 0.610(4) -0.1671(19) 0.035(4) Uiso 1 1 d . . .
C1 C 0.74990(17) 0.2857(3) 0.08896(15) 0.0284(3) Uani 1 1 d . . .
C2 C 0.65938(19) 0.1491(3) -0.16614(16) 0.0339(4) Uani 1 1 d . . .
H2A H 0.562(2) 0.203(4) -0.2077(19) 0.045(5) Uiso 1 1 d . . .
H2B H 0.617(2) -0.061(4) -0.1772(18) 0.038(4) Uiso 1 1 d . . .
C3 C 0.82456(19) 0.1525(3) -0.24489(16) 0.0325(4) Uani 1 1 d . . .
H3A H 0.920(2) 0.120(4) -0.1890(18) 0.039(4) Uiso 1 1 d . . .
H3B H 0.796(2) -0.034(4) -0.3471(18) 0.035(4) Uiso 1 1 d . . .
C4 C 1.0411(2) 0.4681(3) -0.32399(15) 0.0329(4) Uani 1 1 d . . .
H4A H 1.064(2) 0.666(4) -0.3290(18) 0.040(4) Uiso 1 1 d . . .
H4B H 1.022(2) 0.294(4) -0.4244(19) 0.039(4) Uiso 1 1 d . . .
C5 C 0.78699(19) 0.5401(3) 0.24581(16) 0.0324(3) Uani 1 1 d . . .
H5A H 0.689(3) 0.503(4) 0.2961(19) 0.047(5) Uiso 1 1 d . . .
H5B H 0.789(2) 0.739(4) 0.2485(18) 0.039(4) Uiso 1 1 d . . .
O3 O 0.5922(2) 0.2890(4) -0.48607(18) 0.0652(5) Uani 1 1 d . . .
H6 H 0.650(3) 0.351(5) -0.427(2) 0.056(7) Uiso 1 1 d . . .

loop_
_atom_site_aniso_label
_atom_site_aniso_U_11
_atom_site_aniso_U_22
_atom_site_aniso_U_33
_atom_site_aniso_U_23
_atom_site_aniso_U_13
_atom_site_aniso_U_12
O1 0.0613(7) 0.0251(6) 0.0466(7) 0.0185(5) -0.0010(5) 0.0101(5)
N1 0.0351(7) 0.0249(7) 0.0372(7) 0.0162(5) 0.0035(5) 0.0085(5)
N2 0.0338(6) 0.0258(6) 0.0311(6) 0.0134(5) 0.0008(5) 0.0071(5)
C1 0.0239(6) 0.0251(7) 0.0392(8) 0.0182(6) 0.0046(5) 0.0032(5)
C2 0.0308(7) 0.0331(8) 0.0370(8) 0.0172(6) -0.0016(6) 0.0034(6)
C3 0.0354(8) 0.0262(7) 0.0361(8) 0.0148(6) 0.0024(6) 0.0068(6)
C4 0.0416(8) 0.0311(8) 0.0284(7) 0.0158(6) 0.0051(6) 0.0082(6)
C5 0.0332(7) 0.0307(8) 0.0366(8) 0.0175(6) 0.0097(6) 0.0090(6)
O3 0.0598(9) 0.0715(10) 0.0607(9) 0.0353(8) -0.0225(7) -0.0026(7)

loop_
_atom_type_symbol
_atom_type_description
_atom_type_scat_dispersion_real
_atom_type_scat_dispersion_imag
_atom_type_scat_source
C C 0.0033 0.0016 'International Tables Vol C Tables 4.2.6.8 and 6.1.1.4'
H H 0.0000 0.0000 'International Tables Vol C Tables 4.2.6.8 and 6.1.1.4'
N N 0.0061 0.0033 'International Tables Vol C Tables 4.2.6.8 and 6.1.1.4'
O O 0.0106 0.0060 'International Tables Vol C Tables 4.2.6.8 and 6.1.1.4'

loop_
_geom_angle_atom_site_label_1
_geom_angle_atom_site_label_2
_geom_angle_atom_site_label_3
_geom_angle
_geom_angle_site_symmetry_1
_geom_angle_site_symmetry_3
_geom_angle_publ_flag
C1 N1 C2 121.36(12) . . ?
C4 N2 C3 113.57(11) . . ?
O1 C1 N1 122.89(13) . . ?
O1 C1 C5 121.98(13) . . ?
N1 C1 C5 115.13(12) . . ?
N1 C2 C3 112.09(12) . . ?
N2 C3 C2 111.30(12) . . ?
N2 C4 C5 116.44(11) . 2_765 ?
C1 C5 C4 110.84(12) . 2_765 ?

loop_
_geom_bond_atom_site_label_1
_geom_bond_atom_site_label_2
_geom_bond_distance
_geom_bond_site_symmetry_2
_geom_bond_publ_flag
O1 C1 1.2644(17) . ?
N1 C1 1.3420(18) . ?
N1 C2 1.453(2) . ?
N2 C4 1.4625(19) . ?
N2 C3 1.4998(19) . ?
C1 C5 1.513(2) . ?
C2 C3 1.509(2) . ?
C4 C5 1.526(2) 2_765 ?
C5 C4 1.526(2) 2_765 ?
